data_4066982
loop_
_publ_author_name
'Tsai, Jie-Hong'
'Lin, Shen-Ta'
'Yang, Richard Bing-Gong'
'Yap, Glenn P. A.'
'Ong, Tiow-Gan'

_publ_section_title
;
 Two-Way Street Transformation of Boronium and Borane Complexes
 Facilitated by Amino-Linked N-Heterocyclic Carbene
;
_journal_issue 18
_journal_name_full Organometallics
_journal_page_first 4004
_journal_paper_doi 10.1021/om100747j
_journal_volume 29
_journal_year 2010
_chemical_formula_sum 'C18 H29 B Br N3'
_chemical_formula_weight 378.16
_chemical_name_systematic
; 
 ? 
;
_space_group_IT_number 14
_symmetry_cell_setting monoclinic
_symmetry_space_group_name_Hall '-P 2ybc'
_symmetry_space_group_name_H-M 'P 1 21/c 1'
_atom_sites_solution_hydrogens geom
_atom_sites_solution_primary direct
_atom_sites_solution_secondary difmap
_audit_creation_method SHELXL-97
_cell_angle_alpha 90.00
_cell_angle_beta 112.8520(10)
_cell_angle_gamma 90.00
_cell_formula_units_Z 4
_cell_length_a 15.1258(7)
_cell_length_b 10.3124(4)
_cell_length_c 13.6752(6)
_cell_measurement_reflns_used 4412
_cell_measurement_temperature 296(2)
_cell_measurement_theta_max 24.60
_cell_measurement_theta_min 2.46
_cell_volume 1965.68(15)
_computing_cell_refinement 'SHELXTL, Sheldrick (2001)'
_computing_data_collection 'SMART, Bruker (2002)'
_computing_data_reduction 'SHELXTL, Sheldrick (2001)'
_computing_molecular_graphics 'SHELXTL, Sheldrick (2001)'
_computing_publication_material 'SHELXTL, Sheldrick (2001)'
_computing_structure_refinement 'SHELXL-97 (Sheldrick, 1997)'
_computing_structure_solution 'SHELXS-97 (Sheldrick, 1990)'
_diffrn_ambient_temperature 296(2)
_diffrn_detector_area_resol_mean 836.6
_diffrn_measured_fraction_theta_full 0.962
_diffrn_measured_fraction_theta_max 0.961
_diffrn_measurement_device_type 'Bruker AXS APEX diffractometer'
_diffrn_measurement_method \w
_diffrn_radiation_monochromator graphite
_diffrn_radiation_source 'fine-focus sealed tube'
_diffrn_radiation_type MoK\a
_diffrn_radiation_wavelength 0.71073
_diffrn_reflns_av_R_equivalents 0.0583
_diffrn_reflns_av_sigmaI/netI 0.0663
_diffrn_reflns_limit_h_max 18
_diffrn_reflns_limit_h_min -17
_diffrn_reflns_limit_k_max 11
_diffrn_reflns_limit_k_min -11
_diffrn_reflns_limit_l_max 16
_diffrn_reflns_limit_l_min -16
_diffrn_reflns_number 12871
_diffrn_reflns_theta_full 25.00
_diffrn_reflns_theta_max 25.03
_diffrn_reflns_theta_min 2.46
_diffrn_standards_decay_% <1
_exptl_absorpt_coefficient_mu 2.094
_exptl_absorpt_correction_T_max 0.7872
_exptl_absorpt_correction_T_min 0.7305
_exptl_absorpt_correction_type multi-scan
_exptl_absorpt_process_details 'SADABS, Sheldrick (2003)'
_exptl_crystal_colour colourless
_exptl_crystal_density_diffrn 1.278
_exptl_crystal_density_method 'not measured'
_exptl_crystal_description prism
_exptl_crystal_F_000 792
_exptl_crystal_size_max 0.16
_exptl_crystal_size_mid 0.12
_exptl_crystal_size_min 0.12
_refine_diff_density_max 0.476
_refine_diff_density_min -0.344
_refine_diff_density_rms 0.080
_refine_ls_extinction_method none
_refine_ls_goodness_of_fit_ref 1.017
_refine_ls_hydrogen_treatment mixed
_refine_ls_matrix_type full
_refine_ls_number_parameters 223
_refine_ls_number_reflns 3337
_refine_ls_number_restraints 0
_refine_ls_restrained_S_all 1.017
_refine_ls_R_factor_all 0.0703
_refine_ls_R_factor_gt 0.0421
_refine_ls_shift/su_max 0.005
_refine_ls_shift/su_mean 0.000
_refine_ls_structure_factor_coef Fsqd
_refine_ls_weighting_details 'calc w=1/[\s^2^(Fo^2^)+(0.0471P)^2^] where P=(Fo^2^+2Fc^2^)/3'
_refine_ls_weighting_scheme calc
_refine_ls_wR_factor_gt 0.0876
_refine_ls_wR_factor_ref 0.0995
_reflns_number_gt 2396
_reflns_number_total 3337
_reflns_threshold_expression >2sigma(I)
_cod_data_source_file om100747j_si_002.cif
_cod_data_source_block i9614
_cod_depositor_comments
;
The following automatic conversions were performed:

'_symmetry_cell_setting' value 'Monoclinic' changed to 'monoclinic'
according to /home/saulius/struct/CIF-dictionaries/cif_core.dic
dictionary named 'cif_core.dic' version 2.4.1 from 2010-06-29.

Automatic conversion script
Id: cif_fix_values 1715 2011-07-08 13:25:40Z adriana 
;
_cod_original_sg_symbol_H-M P2(1)/c
_cod_database_code 4066982

loop_
_symmetry_equiv_pos_as_xyz
'x, y, z'
'-x, y+1/2, -z+1/2'
'-x, -y, -z'
'x, -y-1/2, z-1/2'

loop_
_atom_site_label
_atom_site_type_symbol
_atom_site_fract_x
_atom_site_fract_y
_atom_site_fract_z
_atom_site_U_iso_or_equiv
_atom_site_adp_type
_atom_site_occupancy
_atom_site_symmetry_multiplicity
_atom_site_calc_flag
_atom_site_refinement_flags
Br Br 0.00304(3) 0.20284(3) 0.35338(3) 0.03065(15) Uani 1 1 d .
B B 0.2682(3) 0.2312(4) 0.5858(4) 0.0256(10) Uani 1 1 d .
H2 H 0.282(2) 0.265(3) 0.512(3) 0.031 Uiso 1 1 d .
H3 H 0.339(2) 0.206(3) 0.651(3) 0.031 Uiso 1 1 d .
N1 N 0.1983(2) 0.1075(3) 0.5625(2) 0.0240(7) Uani 1 1 d .
H1 H 0.151(2) 0.124(3) 0.511(3) 0.029 Uiso 1 1 d .
N2 N 0.1405(2) 0.3306(3) 0.6499(2) 0.0237(7) Uani 1 1 d .
N3 N 0.23170(19) 0.4733(3) 0.6228(2) 0.0230(7) Uani 1 1 d .
C1 C 0.2366(3) -0.0209(3) 0.5379(3) 0.0246(9) Uani 1 1 d .
C2 C 0.3026(3) -0.0871(3) 0.6403(3) 0.0358(10) Uani 1 1 d .
H2A H 0.3516 -0.0274 0.6817 0.054 Uiso 1 1 calc R
H2B H 0.3319 -0.1616 0.6232 0.054 Uiso 1 1 calc R
H2C H 0.2658 -0.1138 0.6803 0.054 Uiso 1 1 calc R
C3 C 0.1508(2) -0.1085(3) 0.4784(3) 0.0301(9) Uani 1 1 d .
H3A H 0.1091 -0.0658 0.4149 0.045 Uiso 1 1 calc R
H3B H 0.1163 -0.1262 0.5229 0.045 Uiso 1 1 calc R
H3C H 0.1732 -0.1885 0.4602 0.045 Uiso 1 1 calc R
C4 C 0.2907(3) 0.0082(3) 0.4665(3) 0.0316(9) Uani 1 1 d .
H4A H 0.2499 0.0562 0.4055 0.047 Uiso 1 1 calc R
H4B H 0.3093 -0.0718 0.4439 0.047 Uiso 1 1 calc R
H4C H 0.3469 0.0584 0.5051 0.047 Uiso 1 1 calc R
C5 C 0.1608(3) 0.0945(3) 0.6493(3) 0.0295(9) Uani 1 1 d .
H5A H 0.1270 0.0128 0.6413 0.035 Uiso 1 1 calc R
H5B H 0.2143 0.0938 0.7177 0.035 Uiso 1 1 calc R
C6 C 0.0942(3) 0.2041(3) 0.6462(3) 0.0286(9) Uani 1 1 d .
H6A H 0.0369 0.1983 0.5816 0.034 Uiso 1 1 calc R
H6B H 0.0753 0.1968 0.7060 0.034 Uiso 1 1 calc R
C7 C 0.2147(2) 0.3449(3) 0.6201(3) 0.0221(8) Uani 1 1 d .
C8 C 0.1088(3) 0.4502(4) 0.6684(3) 0.0303(9) Uani 1 1 d .
H8A H 0.0575 0.4658 0.6882 0.036 Uiso 1 1 calc R
C9 C 0.1659(2) 0.5390(4) 0.6523(3) 0.0266(9) Uani 1 1 d .
H9A H 0.1622 0.6283 0.6596 0.032 Uiso 1 1 calc R
C10 C 0.2755(3) 0.5661(3) 0.4849(3) 0.0252(9) Uani 1 1 d .
C11 C 0.3443(3) 0.6234(3) 0.4543(3) 0.0325(10) Uani 1 1 d .
H11A H 0.3277 0.6470 0.3837 0.039 Uiso 1 1 calc R
C12 C 0.4372(3) 0.6461(3) 0.5273(3) 0.0306(9) Uani 1 1 d .
C13 C 0.4609(3) 0.6098(3) 0.6308(3) 0.0302(9) Uani 1 1 d .
H13A H 0.5230 0.6245 0.6798 0.036 Uiso 1 1 calc R
C14 C 0.3946(3) 0.5513(3) 0.6650(3) 0.0247(9) Uani 1 1 d .
C15 C 0.3028(2) 0.5320(3) 0.5902(3) 0.0224(8) Uani 1 1 d .
C16 C 0.1747(3) 0.5399(4) 0.4057(3) 0.0379(10) Uani 1 1 d .
H16A H 0.1657 0.5802 0.3392 0.057 Uiso 1 1 calc R
H16B H 0.1294 0.5749 0.4320 0.057 Uiso 1 1 calc R
H16C H 0.1651 0.4481 0.3957 0.057 Uiso 1 1 calc R
C17 C 0.5100(3) 0.7092(4) 0.4923(4) 0.0502(12) Uani 1 1 d .
H17A H 0.5719 0.6712 0.5300 0.075 Uiso 1 1 calc R
H17B H 0.5128 0.8005 0.5071 0.075 Uiso 1 1 calc R
H17C H 0.4917 0.6961 0.4174 0.075 Uiso 1 1 calc R
C18 C 0.4231(3) 0.5093(4) 0.7787(3) 0.0409(11) Uani 1 1 d .
H18A H 0.3746 0.5356 0.8036 0.061 Uiso 1 1 calc R
H18B H 0.4831 0.5488 0.8217 0.061 Uiso 1 1 calc R
H18C H 0.4296 0.4166 0.7832 0.061 Uiso 1 1 calc R

loop_
_atom_site_aniso_label
_atom_site_aniso_U_11
_atom_site_aniso_U_22
_atom_site_aniso_U_33
_atom_site_aniso_U_23
_atom_site_aniso_U_13
_atom_site_aniso_U_12
Br 0.0304(2) 0.0346(2) 0.0303(2) 0.00124(18) 0.01543(18) 0.00095(18)
B 0.020(2) 0.026(2) 0.031(3) 0.0017(19) 0.010(2) -0.0048(19)
N1 0.0232(17) 0.0260(17) 0.0254(18) -0.0025(15) 0.0122(14) -0.0038(15)
N2 0.0233(17) 0.0250(17) 0.0273(18) -0.0046(13) 0.0148(15) -0.0040(14)
N3 0.0208(17) 0.0245(16) 0.0273(18) -0.0018(13) 0.0132(14) 0.0004(14)
C1 0.028(2) 0.0197(19) 0.030(2) -0.0015(16) 0.0146(18) -0.0016(16)
C2 0.036(2) 0.033(2) 0.036(2) 0.0020(19) 0.012(2) 0.0000(19)
C3 0.031(2) 0.024(2) 0.037(2) -0.0039(17) 0.0152(19) -0.0055(17)
C4 0.034(2) 0.026(2) 0.041(2) -0.0032(18) 0.022(2) 0.0016(17)
C5 0.035(2) 0.032(2) 0.030(2) -0.0049(17) 0.0220(19) -0.0112(19)
C6 0.028(2) 0.038(2) 0.027(2) -0.0101(18) 0.0178(18) -0.0116(19)
C7 0.0183(19) 0.027(2) 0.022(2) -0.0011(16) 0.0092(17) -0.0022(16)
C8 0.023(2) 0.038(2) 0.033(2) -0.0080(18) 0.0148(19) 0.0031(19)
C9 0.022(2) 0.027(2) 0.031(2) -0.0060(17) 0.0095(18) 0.0036(18)
C10 0.029(2) 0.0193(19) 0.027(2) -0.0034(16) 0.0106(18) 0.0028(17)
C11 0.050(3) 0.023(2) 0.032(2) 0.0028(17) 0.025(2) 0.0049(19)
C12 0.034(2) 0.0210(19) 0.045(3) 0.0019(18) 0.024(2) -0.0012(18)
C13 0.0186(19) 0.024(2) 0.048(3) -0.0027(18) 0.013(2) 0.0013(17)
C14 0.026(2) 0.0221(19) 0.028(2) 0.0005(16) 0.0121(18) 0.0024(17)
C15 0.023(2) 0.0169(18) 0.030(2) -0.0024(16) 0.0129(18) 0.0005(16)
C16 0.045(3) 0.034(2) 0.028(2) -0.0022(18) 0.007(2) -0.001(2)
C17 0.053(3) 0.043(3) 0.071(3) 0.003(2) 0.042(3) -0.010(2)
C18 0.031(2) 0.055(3) 0.032(2) -0.002(2) 0.006(2) -0.007(2)

loop_
_atom_type_symbol
_atom_type_description
_atom_type_scat_dispersion_real
_atom_type_scat_dispersion_imag
_atom_type_scat_source
C C 0.0033 0.0016 'International Tables Vol C Tables 4.2.6.8 and 6.1.1.4'
H H 0.0000 0.0000 'International Tables Vol C Tables 4.2.6.8 and 6.1.1.4'
Br Br -0.2901 2.4595 'International Tables Vol C Tables 4.2.6.8 and 6.1.1.4'
N N 0.0061 0.0033 'International Tables Vol C Tables 4.2.6.8 and 6.1.1.4'
B B 0.0013 0.0007 'International Tables Vol C Tables 4.2.6.8 and 6.1.1.4'

loop_
_geom_angle_atom_site_label_1
_geom_angle_atom_site_label_2
_geom_angle_atom_site_label_3
_geom_angle
C7 B N1 105.8(3)
C5 N1 C1 112.7(3)
C5 N1 B 109.5(3)
C1 N1 B 116.9(3)
C7 N2 C8 110.4(3)
C7 N2 C6 122.0(3)
C8 N2 C6 127.1(3)
C7 N3 C9 109.8(3)
C7 N3 C15 124.0(3)
C9 N3 C15 126.0(3)
C4 C1 C3 109.3(3)
C4 C1 C2 110.6(3)
C3 C1 C2 109.9(3)
C4 C1 N1 108.2(3)
C3 C1 N1 108.2(3)
C2 C1 N1 110.6(3)
C6 C5 N1 111.3(3)
N2 C6 C5 111.2(3)
N2 C7 N3 105.8(3)
N2 C7 B 126.0(3)
N3 C7 B 128.2(3)
C9 C8 N2 106.8(3)
C8 C9 N3 107.2(3)
C15 C10 C11 117.7(3)
C15 C10 C16 120.7(3)
C11 C10 C16 121.5(3)
C12 C11 C10 121.3(4)
C13 C12 C11 118.8(4)
C13 C12 C17 121.0(4)
C11 C12 C17 120.2(4)
C12 C13 C14 122.0(4)
C15 C14 C13 117.4(3)
C15 C14 C18 121.6(3)
C13 C14 C18 121.0(3)
C14 C15 C10 122.9(3)
C14 C15 N3 119.0(3)
C10 C15 N3 118.1(3)

loop_
_geom_bond_atom_site_label_1
_geom_bond_atom_site_label_2
_geom_bond_distance
B C7 1.595(6)
B N1 1.608(5)
N1 C5 1.507(4)
N1 C1 1.534(4)
N2 C7 1.343(4)
N2 C8 1.383(4)
N2 C6 1.472(4)
N3 C7 1.346(4)
N3 C9 1.388(4)
N3 C15 1.448(4)
C1 C4 1.528(5)
C1 C3 1.530(5)
C1 C2 1.530(5)
C5 C6 1.504(5)
C8 C9 1.334(5)
C10 C15 1.381(5)
C10 C11 1.394(5)
C10 C16 1.512(5)
C11 C12 1.392(5)
C12 C13 1.371(5)
C12 C17 1.509(5)
C13 C14 1.396(5)
C14 C15 1.383(5)
C14 C18 1.507(5)

loop_
_geom_hbond_atom_site_label_D
_geom_hbond_atom_site_label_H
_geom_hbond_atom_site_label_A
_geom_hbond_distance_DH
_geom_hbond_distance_HA
_geom_hbond_distance_DA
_geom_hbond_angle_DHA
N1 H1 Br 0.81(3) 2.56(3) 3.363(3) 174(3)

loop_
_geom_torsion_atom_site_label_1
_geom_torsion_atom_site_label_2
_geom_torsion_atom_site_label_3
_geom_torsion_atom_site_label_4
_geom_torsion
C7 B N1 C5 -44.6(4)
C7 B N1 C1 -174.4(3)
C5 N1 C1 C4 -168.6(3)
B N1 C1 C4 -40.4(4)
C5 N1 C1 C3 73.1(3)
B N1 C1 C3 -158.7(3)
C5 N1 C1 C2 -47.3(4)
B N1 C1 C2 80.9(4)
C1 N1 C5 C6 -160.1(3)
B N1 C5 C6 67.9(4)
C7 N2 C6 C5 22.8(4)
C8 N2 C6 C5 -166.9(3)
N1 C5 C6 N2 -54.7(4)
C8 N2 C7 N3 1.8(4)
C6 N2 C7 N3 173.6(3)
C8 N2 C7 B -176.7(3)
C6 N2 C7 B -4.9(5)
C9 N3 C7 N2 -1.4(4)
C15 N3 C7 N2 -176.2(3)
C9 N3 C7 B 177.1(3)
C15 N3 C7 B 2.2(5)
N1 B C7 N2 15.7(5)
N1 B C7 N3 -162.5(3)
C7 N2 C8 C9 -1.6(4)
C6 N2 C8 C9 -172.8(3)
N2 C8 C9 N3 0.7(4)
C7 N3 C9 C8 0.4(4)
C15 N3 C9 C8 175.1(3)
C15 C10 C11 C12 -0.3(5)
C16 C10 C11 C12 -179.3(3)
C10 C11 C12 C13 0.6(5)
C10 C11 C12 C17 -179.5(3)
C11 C12 C13 C14 -0.2(5)
C17 C12 C13 C14 180.0(3)
C12 C13 C14 C15 -0.6(5)
C12 C13 C14 C18 178.5(3)
C13 C14 C15 C10 1.0(5)
C18 C14 C15 C10 -178.1(3)
C13 C14 C15 N3 -179.1(3)
C18 C14 C15 N3 1.8(5)
C11 C10 C15 C14 -0.5(5)
C16 C10 C15 C14 178.5(3)
C11 C10 C15 N3 179.6(3)
C16 C10 C15 N3 -1.4(5)
C7 N3 C15 C14 -91.4(4)
C9 N3 C15 C14 94.7(4)
C7 N3 C15 C10 88.6(4)
C9 N3 C15 C10 -85.4(4)
